data_2016655
loop_
_publ_author_name
'Hachu\/la, Barbara'
'Nowak, Maria'
'Kusz, Joachim'

_publ_section_title
;
 Hydrogen-bonding interactions in (3,4-dimethoxyphenyl)acetic acid
 monohydrate
;
_journal_coeditor_code AV3147
_journal_issue 7
_journal_name_full 'Acta Crystallographica Section C'
_journal_page_first o357
_journal_page_last o360
_journal_paper_doi 10.1107/S0108270108014157
_journal_volume 64
_journal_year 2008
_chemical_formula_iupac 'C10 H12 O4 , H2 O'
_chemical_formula_moiety 'C10 H12 O4 , H2 O'
_chemical_formula_sum 'C10 H14 O5'
_chemical_formula_weight 214.21
_chemical_melting_point_gt 369
_chemical_melting_point_lt 371
_chemical_name_systematic
;
(3,4-dimethoxyphenyl)acetic acid monohydrate
;
_space_group_IT_number 14
_symmetry_cell_setting monoclinic
_symmetry_space_group_name_Hall '-P 2yn'
_symmetry_space_group_name_H-M 'P 1 21/n 1'
_atom_sites_solution_hydrogens geom
_atom_sites_solution_primary direct
_atom_sites_solution_secondary difmap
_audit_creation_method SHELXL97
_cell_angle_alpha 90.00
_cell_angle_beta 90.80(3)
_cell_angle_gamma 90.00
_cell_formula_units_Z 4
_cell_length_a 11.362(2)
_cell_length_b 7.5474(15)
_cell_length_c 13.029(3)
_cell_measurement_reflns_used 3326
_cell_measurement_temperature 298(2)
_cell_measurement_theta_max 32.7173
_cell_measurement_theta_min 3.1211
_cell_volume 1117.2(4)
_computing_cell_refinement 'CrysAlis RED (Oxford Diffraction, 2006)'
_computing_data_collection 'CrysAlis CCD (Oxford Diffraction, 2006)'
_computing_data_reduction 'CrysAlis RED (Oxford Diffraction, 2006)'
_computing_molecular_graphics
;
ORTEP-3 (Farrugia, 1997) and Mercury (Macrae <i>et al.</i>,
2006)
;
_computing_publication_material 'publCIF (Westrip, 2008)'
_computing_structure_refinement 'SHELXL97 (Sheldrick, 2008)'
_computing_structure_solution 'SHELXS97 (Sheldrick, 2008)'
_diffrn_ambient_temperature 298(2)
_diffrn_measured_fraction_theta_full 0.986
_diffrn_measured_fraction_theta_max 0.986
_diffrn_measurement_device_type 'Oxford Diffraction KM4 CCD Sapphire3'
_diffrn_measurement_method \q
_diffrn_radiation_monochromator graphite
_diffrn_radiation_source 'fine-focus sealed tube'
_diffrn_radiation_type MoK\a
_diffrn_radiation_wavelength 0.71073
_diffrn_reflns_av_R_equivalents 0.0981
_diffrn_reflns_av_sigmaI/netI 0.0699
_diffrn_reflns_limit_h_max 13
_diffrn_reflns_limit_h_min -11
_diffrn_reflns_limit_k_max 9
_diffrn_reflns_limit_k_min -6
_diffrn_reflns_limit_l_max 15
_diffrn_reflns_limit_l_min -15
_diffrn_reflns_number 6748
_diffrn_reflns_theta_full 25.50
_diffrn_reflns_theta_max 25.50
_diffrn_reflns_theta_min 3.12
_exptl_absorpt_coefficient_mu 0.102
_exptl_absorpt_correction_type none
_exptl_crystal_colour colourless
_exptl_crystal_density_diffrn 1.274
_exptl_crystal_density_method 'not measured'
_exptl_crystal_description needle
_exptl_crystal_F_000 456
_exptl_crystal_size_max 0.60
_exptl_crystal_size_mid 0.264
_exptl_crystal_size_min 0.208
_refine_diff_density_max 0.194
_refine_diff_density_min -0.253
_refine_ls_extinction_method none
_refine_ls_goodness_of_fit_ref 1.154
_refine_ls_hydrogen_treatment mixed
_refine_ls_matrix_type full
_refine_ls_number_parameters 150
_refine_ls_number_reflns 2049
_refine_ls_number_restraints 0
_refine_ls_restrained_S_all 1.154
_refine_ls_R_factor_all 0.0677
_refine_ls_R_factor_gt 0.0496
_refine_ls_shift/su_max 0.002
_refine_ls_shift/su_mean 0.000
_refine_ls_structure_factor_coef Fsqd
_refine_ls_weighting_details 'calc w = 1/[\s^2^(Fo^2^)+(0.0913P)^2^] where P=(Fo^2^+2Fc^2^)/3'
_refine_ls_weighting_scheme calc
_refine_ls_wR_factor_gt 0.1430
_refine_ls_wR_factor_ref 0.1515
_reflns_number_gt 1498
_reflns_number_total 2049
_reflns_threshold_expression I>2\s(I)
_cod_data_source_file av3147.cif
_cod_data_source_block I
_cod_original_cell_volume 1117.1(4)
_cod_original_sg_symbol_H-M 'P 21/n'
_cod_database_code 2016655
_cod_database_fobs_code 2016655

loop_
_symmetry_equiv_pos_as_xyz
'x, y, z'
'-x+1/2, y+1/2, -z+1/2'
'-x, -y, -z'
'x-1/2, -y-1/2, z-1/2'

loop_
_atom_site_type_symbol
_atom_site_label
_atom_site_fract_x
_atom_site_fract_y
_atom_site_fract_z
_atom_site_U_iso_or_equiv
_atom_site_adp_type
_atom_site_calc_flag
_atom_site_refinement_flags
_atom_site_occupancy
O O1 0.42652(10) 0.20862(17) 0.49445(8) 0.0574(4) Uani d . 1
O O2 0.33874(10) 0.2124(2) 0.31164(9) 0.0665(4) Uani d . 1
O O3 0.87354(12) 0.1946(2) 0.46326(14) 0.0837(5) Uani d . 1
O O4 1.00724(12) 0.3547(2) 0.38337(14) 0.0886(5) Uani d . 1
O O5 0.16367(15) 0.1451(2) 0.46836(14) 0.0834(5) Uani d . 1
C C1 0.68569(14) 0.39276(19) 0.35663(13) 0.0490(4) Uani d . 1
C C2 0.61639(14) 0.3309(2) 0.43783(12) 0.0477(4) Uani d . 1
H H2 0.6479 0.3287 0.5041 0.057 Uiso calc R 1
C C3 0.50153(14) 0.2731(2) 0.42058(12) 0.0458(4) Uani d . 1
C C4 0.45329(13) 0.2749(2) 0.31971(12) 0.0490(4) Uani d . 1
C C5 0.52084(16) 0.3364(2) 0.23979(13) 0.0560(4) Uani d . 1
H H5 0.4896 0.3386 0.1735 0.067 Uiso calc R 1
C C6 0.63660(15) 0.3956(2) 0.25829(12) 0.0543(4) Uani d . 1
H H6 0.6810 0.4372 0.2039 0.065 Uiso calc R 1
C C7 0.81098(15) 0.4594(2) 0.37500(15) 0.0596(5) Uani d . 1
H H7A 0.8393 0.5100 0.3115 0.071 Uiso calc R 1
H H7B 0.8088 0.5537 0.4255 0.071 Uiso calc R 1
C C8 0.89813(15) 0.3214(2) 0.41142(13) 0.0533(4) Uani d . 1
C C9 0.47057(17) 0.1984(2) 0.59813(13) 0.0594(5) Uani d . 1
H H9A 0.5386 0.1231 0.6006 0.089 Uiso calc R 1
H H9B 0.4108 0.1505 0.6415 0.089 Uiso calc R 1
H H9C 0.4917 0.3148 0.6216 0.089 Uiso calc R 1
C C10 0.28656(19) 0.2009(3) 0.21146(16) 0.0778(6) Uani d . 1
H H10A 0.2803 0.3174 0.1823 0.117 Uiso calc R 1
H H10B 0.2096 0.1493 0.2161 0.117 Uiso calc R 1
H H10C 0.3348 0.1282 0.1686 0.117 Uiso calc R 1
H H1O 1.056(3) 0.261(4) 0.406(3) 0.126(10) Uiso d . 1
H H15O 0.154(2) 0.041(4) 0.495(2) 0.100(9) Uiso d . 1
H H25O 0.238(3) 0.148(3) 0.455(2) 0.099(8) Uiso d . 1

loop_
_atom_site_aniso_label
_atom_site_aniso_U_11
_atom_site_aniso_U_22
_atom_site_aniso_U_33
_atom_site_aniso_U_12
_atom_site_aniso_U_13
_atom_site_aniso_U_23
O1 0.0479(7) 0.0812(8) 0.0431(6) -0.0078(5) 0.0010(5) 0.0079(5)
O2 0.0472(7) 0.0998(10) 0.0523(7) -0.0092(6) -0.0094(6) 0.0023(6)
O3 0.0583(8) 0.0841(10) 0.1090(12) 0.0019(7) 0.0099(8) 0.0362(9)
O4 0.0497(8) 0.0935(11) 0.1231(13) -0.0009(7) 0.0153(8) 0.0313(9)
O5 0.0506(9) 0.0817(11) 0.1181(14) -0.0009(7) 0.0110(8) 0.0163(9)
C1 0.0481(9) 0.0416(8) 0.0573(9) 0.0025(7) 0.0038(7) 0.0006(7)
C2 0.0481(9) 0.0518(9) 0.0432(8) 0.0003(7) -0.0015(6) -0.0005(6)
C3 0.0449(8) 0.0499(9) 0.0425(8) 0.0033(7) 0.0021(7) 0.0019(6)
C4 0.0435(8) 0.0575(9) 0.0460(9) 0.0048(7) -0.0019(7) -0.0018(7)
C5 0.0575(10) 0.0681(11) 0.0423(8) 0.0082(8) 0.0009(7) 0.0019(7)
C6 0.0570(10) 0.0567(10) 0.0495(9) 0.0061(7) 0.0124(7) 0.0050(7)
C7 0.0534(10) 0.0526(10) 0.0728(11) -0.0072(8) 0.0051(8) 0.0024(8)
C8 0.0477(9) 0.0571(10) 0.0552(9) -0.0090(7) 0.0036(7) -0.0022(7)
C9 0.0612(11) 0.0730(11) 0.0440(9) 0.0007(8) 0.0014(8) 0.0078(7)
C10 0.0648(12) 0.1054(16) 0.0625(12) -0.0062(11) -0.0204(10) 0.0012(11)

loop_
_atom_type_symbol
_atom_type_description
_atom_type_scat_dispersion_real
_atom_type_scat_dispersion_imag
_atom_type_scat_source
C C 0.0033 0.0016 'International Tables Vol C Tables 4.2.6.8 and 6.1.1.4'
H H 0.0000 0.0000 'International Tables Vol C Tables 4.2.6.8 and 6.1.1.4'
O O 0.0106 0.0060 'International Tables Vol C Tables 4.2.6.8 and 6.1.1.4'

loop_
_geom_angle_atom_site_label_1
_geom_angle_atom_site_label_2
_geom_angle_atom_site_label_3
_geom_angle
_geom_angle_publ_flag
C3 O1 C9 117.62(13) ?
C4 O2 C10 117.83(15) ?
C8 O4 H1O 109(2) y
H15O O5 H25O 103(2) ?
C6 C1 C2 118.45(15) y
C6 C1 C7 120.07(16) ?
C2 C1 C7 121.47(14) ?
C3 C2 C1 121.06(14) y
C3 C2 H2 119.5 ?
C1 C2 H2 119.5 ?
O1 C3 C2 125.71(13) y
O1 C3 C4 114.51(13) y
C2 C3 C4 119.77(15) y
C5 C4 O2 125.97(14) y
C5 C4 C3 119.36(14) y
O2 C4 C3 114.67(15) y
C4 C5 C6 120.34(15) y
C4 C5 H5 119.8 ?
C6 C5 H5 119.8 ?
C1 C6 C5 121.01(16) y
C1 C6 H6 119.5 ?
C5 C6 H6 119.5 ?
C8 C7 C1 115.40(13) y
C8 C7 H7A 108.4 ?
C1 C7 H7A 108.4 ?
C8 C7 H7B 108.4 ?
C1 C7 H7B 108.4 ?
H7A C7 H7B 107.5 ?
O3 C8 O4 122.08(17) y
O3 C8 C7 124.58(16) y
O4 C8 C7 113.32(15) y
O1 C9 H9A 109.5 ?
O1 C9 H9B 109.5 ?
H9A C9 H9B 109.5 ?
O1 C9 H9C 109.5 ?
H9A C9 H9C 109.5 ?
H9B C9 H9C 109.5 ?
O2 C10 H10A 109.5 ?
O2 C10 H10B 109.5 ?
H10A C10 H10B 109.5 ?
O2 C10 H10C 109.5 ?
H10A C10 H10C 109.5 ?
H10B C10 H10C 109.5 ?

loop_
_geom_bond_atom_site_label_1
_geom_bond_atom_site_label_2
_geom_bond_distance
_geom_bond_publ_flag
O1 C3 1.383(2) y
O1 C9 1.436(2) ?
O2 C4 1.3871(19) y
O2 C10 1.429(2) ?
O3 C8 1.207(2) y
O4 C8 1.321(2) y
O4 H1O 0.94(3) ?
O5 H15O 0.87(3) ?
O5 H25O 0.86(3) ?
C1 C6 1.390(2) y
C1 C2 1.407(2) y
C1 C7 1.525(2) ?
C2 C3 1.391(2) y
C2 H2 0.9300 ?
C3 C4 1.417(2) y
C4 C5 1.382(2) y
C5 C6 1.407(3) y
C5 H5 0.9300 ?
C6 H6 0.9300 ?
C7 C8 1.509(2) ?
C7 H7A 0.9700 ?
C7 H7B 0.9700 ?
C9 H9A 0.9600 ?
C9 H9B 0.9600 ?
C9 H9C 0.9600 ?
C10 H10A 0.9600 ?
C10 H10B 0.9600 ?
C10 H10C 0.9600 ?

loop_
_geom_hbond_atom_site_label_D
_geom_hbond_atom_site_label_H
_geom_hbond_atom_site_label_A
_geom_hbond_site_symmetry_A
_geom_hbond_distance_DH
_geom_hbond_distance_HA
_geom_hbond_distance_DA
_geom_hbond_angle_DHA
O4 H1O O5 1_655 0.94(3) 1.70(3) 2.614(2) 162(3)
O5 H15O O3 3_656 0.87(3) 1.89(3) 2.749(2) 172(2)
O5 H25O O2 . 0.86(3) 2.26(3) 2.915(2) 133(2)
O5 H25O O1 . 0.86(3) 2.25(3) 3.039(2) 153(2)

loop_
_geom_torsion_atom_site_label_1
_geom_torsion_atom_site_label_2
_geom_torsion_atom_site_label_3
_geom_torsion_atom_site_label_4
_geom_torsion
_geom_torsion_publ_flag
C6 C1 C2 C3 0.3(2) ?
C7 C1 C2 C3 178.97(14) ?
C9 O1 C3 C2 -0.6(2) ?
C9 O1 C3 C4 178.38(14) y
C1 C2 C3 O1 179.40(14) ?
C1 C2 C3 C4 0.4(2) ?
C10 O2 C4 C5 3.5(3) ?
C10 O2 C4 C3 -176.53(16) y
O1 C3 C4 C5 -179.83(14) ?
C2 C3 C4 C5 -0.8(2) ?
O1 C3 C4 O2 0.2(2) y
C2 C3 C4 O2 179.27(14) ?
O2 C4 C5 C6 -179.66(15) ?
C3 C4 C5 C6 0.4(2) ?
C2 C1 C6 C5 -0.7(2) ?
C7 C1 C6 C5 -179.39(15) ?
C4 C5 C6 C1 0.4(3) ?
C6 C1 C7 C8 -115.66(17) y
C2 C1 C7 C8 65.7(2) y
C1 C7 C8 O3 -30.7(3) ?
C1 C7 C8 O4 151.14(17) ?

loop_
_cod_related_entry_id
_cod_related_entry_database
_cod_related_entry_code
1 ChemSpider 26231071
